data_2241920
loop_
_publ_author_name
'Gangadharan, Rajeswari'
'Narayanan, P.'
'Sethusankar, K.'
'Saravanan, Velu'
'Mohanakrishnan, Arasambattu K.'

_publ_section_title
;
 Crystal structures of three carbazole derivatives:
 12-ethyl-7-phenylsulfonyl-7<i>H</i>-benzofuro[2,3-<i>b</i>]carbazole,
 (1),
 2-(4,5-dimethoxy-2-nitrophenyl)-4-hydroxy-9-phenylsulfonyl-9<i>H</i>-carbazole-3-carbaldehyde,
 (2), and
 12-phenyl-7-phenylsulfonyl-7<i>H</i>-benzofuro[2,3-<i>b</i>]carbazole,
 (3)
;
_journal_coeditor_code SU5330
_journal_issue 12
_journal_name_full 'Acta Crystallographica Section E'
_journal_page_first 1744
_journal_page_last 1750
_journal_paper_doi 10.1107/S2056989016016819
_journal_volume 72
_journal_year 2016
_chemical_formula_iupac 'C26 H19 N O3 S'
_chemical_formula_moiety 'C26 H19 N O3 S'
_chemical_formula_sum 'C26 H19 N O3 S'
_chemical_formula_weight 425.48
_chemical_name_systematic
;
12-Ethyl-7-phenylsulfonyl-7<i>H</i>-benzofuro[2,3-b]carbazole
;
_space_group_IT_number 2
_symmetry_cell_setting triclinic
_symmetry_space_group_name_Hall '-P 1'
_symmetry_space_group_name_H-M 'P -1'
_atom_sites_solution_hydrogens geom
_atom_sites_solution_primary direct
_atom_sites_solution_secondary difmap
_audit_creation_method SHELXL-97
_cell_angle_alpha 70.5940(10)
_cell_angle_beta 78.1390(10)
_cell_angle_gamma 85.3560(10)
_cell_formula_units_Z 4
_cell_length_a 8.3037(2)
_cell_length_b 14.3468(3)
_cell_length_c 18.4068(5)
_cell_measurement_reflns_used 8968
_cell_measurement_temperature 296(2)
_cell_measurement_theta_max 27.20
_cell_measurement_theta_min 1.50
_cell_volume 2023.90(9)
_computing_cell_refinement
;
SAINT (Bruker, 2008)
;
_computing_data_collection
;
APEX2 (Bruker, 2008)
;
_computing_data_reduction
;
SAINT (Bruker, 2008)
;
_computing_molecular_graphics
;
ORTEP-3 for Windows (Farrugia, 2012) and Mercury (Macrae <i>et al.</i>,
2008)
;
_computing_publication_material
;
SHELXL97 (Sheldrick, 2008) and PLATON (Spek, 2009)
;
_computing_structure_refinement
;
SHELXL97 (Sheldrick, 2008)
;
_computing_structure_solution
;
SHELXS97 (Sheldrick, 2008)
;
_diffrn_ambient_temperature 296(2)
_diffrn_measured_fraction_theta_full 0.999
_diffrn_measured_fraction_theta_max 0.993
_diffrn_measurement_device_type 'Bruker Kappa APEXII CCD'
_diffrn_measurement_method '\w & \f scans'
_diffrn_radiation_monochromator graphite
_diffrn_radiation_source 'fine-focus sealed tube'
_diffrn_radiation_type MoK\a
_diffrn_radiation_wavelength 0.71073
_diffrn_reflns_av_R_equivalents 0.0219
_diffrn_reflns_av_sigmaI/netI 0.0234
_diffrn_reflns_limit_h_max 10
_diffrn_reflns_limit_h_min -10
_diffrn_reflns_limit_k_max 13
_diffrn_reflns_limit_k_min -18
_diffrn_reflns_limit_l_max 23
_diffrn_reflns_limit_l_min -23
_diffrn_reflns_number 32388
_diffrn_reflns_theta_full 25.00
_diffrn_reflns_theta_max 27.20
_diffrn_reflns_theta_min 1.50
_exptl_absorpt_coefficient_mu 0.190
_exptl_absorpt_correction_T_max 0.954
_exptl_absorpt_correction_T_min 0.936
_exptl_absorpt_correction_type multi-scan
_exptl_absorpt_process_details
;
(SADABS; Bruker, 2008)
;
_exptl_crystal_colour colourless
_exptl_crystal_density_diffrn 1.396
_exptl_crystal_density_method 'not measured'
_exptl_crystal_description block
_exptl_crystal_F_000 888
_exptl_crystal_size_max 0.35
_exptl_crystal_size_mid 0.30
_exptl_crystal_size_min 0.25
_refine_diff_density_max 0.671
_refine_diff_density_min -0.367
_refine_ls_extinction_method none
_refine_ls_goodness_of_fit_ref 1.012
_refine_ls_hydrogen_treatment constr
_refine_ls_matrix_type full
_refine_ls_number_parameters 561
_refine_ls_number_reflns 8968
_refine_ls_number_restraints 0
_refine_ls_restrained_S_all 1.012
_refine_ls_R_factor_all 0.0611
_refine_ls_R_factor_gt 0.0455
_refine_ls_shift/su_max 0.000
_refine_ls_shift/su_mean 0.000
_refine_ls_structure_factor_coef Fsqd
_refine_ls_weighting_details 'calc w=1/[\s^2^(Fo^2^)+(0.0579P)^2^+0.9550P] where P=(Fo^2^+2Fc^2^)/3'
_refine_ls_weighting_scheme calc
_refine_ls_wR_factor_gt 0.1137
_refine_ls_wR_factor_ref 0.1247
_reflns_number_gt 7032
_reflns_number_total 8968
_reflns_threshold_expression >2sigma(I)
_cod_data_source_file su5330sup1.cif
_cod_data_source_block 1
_cod_original_cell_volume 2023.90(8)
_cod_database_code 2241920

loop_
_symmetry_equiv_pos_as_xyz
'x, y, z'
'-x, -y, -z'

loop_
_atom_site_type_symbol
_atom_site_label
_atom_site_fract_x
_atom_site_fract_y
_atom_site_fract_z
_atom_site_U_iso_or_equiv
_atom_site_adp_type
_atom_site_calc_flag
_atom_site_refinement_flags
_atom_site_occupancy
_atom_site_symmetry_multiplicity
C C1 0.7000(3) 0.23489(15) 0.65728(12) 0.0518(5) Uani d . 1 1
H H1 0.6502 0.2770 0.6846 0.062 Uiso calc R 1 1
C C1' 0.3087(3) 0.35673(16) -0.15171(12) 0.0468(5) Uani d . 1 1
H H1' 0.2811 0.4208 -0.1799 0.056 Uiso calc R 1 1
C C2 0.6984(3) 0.13356(17) 0.69399(14) 0.0619(6) Uani d . 1 1
H H2 0.6474 0.1077 0.7463 0.074 Uiso calc R 1 1
C C2' 0.3273(3) 0.28301(18) -0.18562(13) 0.0558(6) Uani d . 1 1
H H2' 0.3112 0.2977 -0.2368 0.067 Uiso calc R 1 1
C C3' 0.3696(3) 0.18749(17) -0.14461(14) 0.0561(6) Uani d . 1 1
H H3' 0.3828 0.1393 -0.1690 0.067 Uiso calc R 1 1
C C3 0.7715(3) 0.07018(16) 0.65380(14) 0.0603(6) Uani d . 1 1
H H3 0.7685 0.0024 0.6796 0.072 Uiso calc R 1 1
C C4' 0.3926(3) 0.16229(15) -0.06827(13) 0.0481(5) Uani d . 1 1
H H4' 0.4215 0.0982 -0.0408 0.058 Uiso calc R 1 1
C C4 0.8488(3) 0.10544(14) 0.57628(13) 0.0507(5) Uani d . 1 1
H H4 0.8985 0.0628 0.5494 0.061 Uiso calc R 1 1
C C5' 0.3710(2) 0.23655(14) -0.03417(11) 0.0375(4) Uani d . 1 1
C C5 0.8495(2) 0.20709(13) 0.53989(11) 0.0395(4) Uani d . 1 1
C C6' 0.3317(2) 0.33431(13) -0.07473(10) 0.0355(4) Uani d . 1 1
C C6 0.7773(2) 0.27308(13) 0.57885(11) 0.0390(4) Uani d . 1 1
C C7' 0.3200(2) 0.39194(13) -0.02196(10) 0.0316(4) Uani d . 1 1
C C7 0.8033(2) 0.37338(13) 0.52354(10) 0.0351(4) Uani d . 1 1
C C8 0.8888(2) 0.36459(12) 0.45138(10) 0.0329(4) Uani d . 1 1
C C8' 0.3470(2) 0.32578(12) 0.05125(10) 0.0319(4) Uani d . 1 1
C C9 0.9360(2) 0.44497(13) 0.38509(10) 0.0354(4) Uani d . 1 1
H H9 0.9938 0.4388 0.3379 0.043 Uiso calc R 1 1
C C9' 0.3411(2) 0.35445(13) 0.11646(10) 0.0351(4) Uani d . 1 1
H H9' 0.3593 0.3108 0.1644 0.042 Uiso calc R 1 1
C C10' 0.3060(2) 0.45326(13) 0.10416(10) 0.0331(4) Uani d . 1 1
C C10 0.8897(2) 0.53486(12) 0.39514(10) 0.0337(4) Uani d . 1 1
C C11 0.8055(2) 0.54828(13) 0.46460(10) 0.0345(4) Uani d . 1 1
C C11' 0.2811(2) 0.52240(12) 0.03310(10) 0.0312(4) Uani d . 1 1
C C12' 0.2920(2) 0.49311(12) -0.03285(10) 0.0311(4) Uani d . 1 1
C C12 0.7653(2) 0.46682(13) 0.53194(11) 0.0382(4) Uani d . 1 1
C C13' 0.2429(2) 0.61493(13) 0.04986(11) 0.0356(4) Uani d . 1 1
C C13 0.7802(2) 0.65476(13) 0.44577(11) 0.0393(4) Uani d . 1 1
C C14' 0.2500(2) 0.59338(13) 0.12880(11) 0.0391(4) Uani d . 1 1
C C14 0.8538(2) 0.69530(13) 0.36753(11) 0.0395(4) Uani d . 1 1
C C15' 0.2182(3) 0.66080(16) 0.16837(13) 0.0537(5) Uani d . 1 1
H H15' 0.2245 0.6433 0.2211 0.064 Uiso calc R 1 1
C C15 0.8558(3) 0.79472(14) 0.32618(13) 0.0501(5) Uani d . 1 1
H H15 0.9080 0.8191 0.2739 0.060 Uiso calc R 1 1
C C16 0.7764(4) 0.85641(15) 0.36614(14) 0.0643(7) Uani d . 1 1
H H16 0.7735 0.9241 0.3403 0.077 Uiso calc R 1 1
C C16' 0.1766(3) 0.75549(17) 0.12644(14) 0.0639(7) Uani d . 1 1
H H16' 0.1543 0.8034 0.1511 0.077 Uiso calc R 1 1
C C17 0.7011(4) 0.81913(16) 0.44405(15) 0.0712(8) Uani d . 1 1
H H17 0.6484 0.8623 0.4697 0.085 Uiso calc R 1 1
C C17' 0.1677(3) 0.78012(16) 0.04815(15) 0.0648(7) Uani d . 1 1
H H17' 0.1395 0.8445 0.0210 0.078 Uiso calc R 1 1
C C18 0.7025(3) 0.71908(16) 0.48456(13) 0.0567(6) Uani d . 1 1
H H18 0.6520 0.6951 0.5371 0.068 Uiso calc R 1 1
C C18' 0.1997(3) 0.71123(15) 0.00921(13) 0.0496(5) Uani d . 1 1
H H18' 0.1925 0.7289 -0.0434 0.060 Uiso calc R 1 1
C C19' 0.2730(2) 0.56711(13) -0.11114(10) 0.0359(4) Uani d . 1 1
H H19A 0.3424 0.5469 -0.1527 0.043 Uiso calc R 1 1
H H19B 0.3100 0.6311 -0.1145 0.043 Uiso calc R 1 1
C C19 0.6875(3) 0.48089(15) 0.60964(12) 0.0453(5) Uani d . 1 1
H H19C 0.7244 0.4282 0.6520 0.054 Uiso calc R 1 1
H H19D 0.7226 0.5432 0.6108 0.054 Uiso calc R 1 1
C C20' 0.0955(3) 0.57674(17) -0.12336(13) 0.0525(5) Uani d . 1 1
H H20A 0.0600 0.5143 -0.1225 0.079 Uiso calc R 1 1
H H20B 0.0887 0.6256 -0.1731 0.079 Uiso calc R 1 1
H H20C 0.0262 0.5964 -0.0822 0.079 Uiso calc R 1 1
C C20 0.5034(3) 0.48049(19) 0.62191(15) 0.0628(6) Uani d . 1 1
H H20D 0.4666 0.5338 0.5809 0.094 Uiso calc R 1 1
H H20E 0.4572 0.4886 0.6717 0.094 Uiso calc R 1 1
H H20F 0.4685 0.4188 0.6210 0.094 Uiso calc R 1 1
C C21 0.7629(2) 0.19838(14) 0.37307(11) 0.0411(4) Uani d . 1 1
C C21' 0.1572(2) 0.09554(13) 0.13654(11) 0.0376(4) Uani d . 1 1
C C22' 0.1101(3) 0.02676(15) 0.10739(13) 0.0489(5) Uani d . 1 1
H H22' 0.1882 -0.0043 0.0788 0.059 Uiso calc R 1 1
C C22 0.6784(3) 0.28012(17) 0.33250(13) 0.0511(5) Uani d . 1 1
H H22 0.7243 0.3426 0.3143 0.061 Uiso calc R 1 1
C C23 0.5248(3) 0.2671(2) 0.31958(15) 0.0630(6) Uani d . 1 1
H H23 0.4661 0.3211 0.2929 0.076 Uiso calc R 1 1
C C23' -0.0548(3) 0.00497(18) 0.12142(15) 0.0598(6) Uani d . 1 1
H H23' -0.0880 -0.0417 0.1027 0.072 Uiso calc R 1 1
C C24' -0.1696(3) 0.05186(18) 0.16283(15) 0.0622(6) Uani d . 1 1
H H24' -0.2804 0.0372 0.1715 0.075 Uiso calc R 1 1
C C24 0.4587(3) 0.1738(2) 0.34630(16) 0.0686(7) Uani d . 1 1
H H24 0.3558 0.1653 0.3371 0.082 Uiso calc R 1 1
C C25' -0.1225(3) 0.12049(18) 0.19168(14) 0.0595(6) Uani d . 1 1
H H25' -0.2014 0.1519 0.2196 0.071 Uiso calc R 1 1
C C25 0.5434(3) 0.0934(2) 0.38642(16) 0.0681(7) Uani d . 1 1
H H25 0.4974 0.0310 0.4041 0.082 Uiso calc R 1 1
C C26' 0.0421(3) 0.14267(15) 0.17911(12) 0.0488(5) Uani d . 1 1
H H26' 0.0750 0.1884 0.1989 0.059 Uiso calc R 1 1
C C26 0.6966(3) 0.10474(17) 0.40068(14) 0.0545(5) Uani d . 1 1
H H26 0.7540 0.0506 0.4282 0.065 Uiso calc R 1 1
N N1 0.9229(2) 0.26237(11) 0.46133(9) 0.0378(3) Uani d . 1 1
N N1' 0.38545(19) 0.23058(11) 0.04342(9) 0.0366(3) Uani d . 1 1
O O1 1.04367(18) 0.28737(10) 0.32125(9) 0.0513(4) Uani d . 1 1
O O1' 0.46157(18) 0.05262(10) 0.09012(9) 0.0534(4) Uani d . 1 1
O O2' 0.40205(19) 0.14614(10) 0.18312(9) 0.0520(4) Uani d . 1 1
O O2 1.03320(18) 0.12012(10) 0.41762(10) 0.0551(4) Uani d . 1 1
O O3' 0.29021(17) 0.49510(9) 0.16273(7) 0.0414(3) Uani d . 1 1
O O3 0.92329(17) 0.62339(9) 0.33564(7) 0.0411(3) Uani d . 1 1
S S1 0.95872(6) 0.21460(3) 0.38890(3) 0.04001(13) Uani d . 1 1
S S1' 0.36624(6) 0.12527(3) 0.11770(3) 0.03903(12) Uani d . 1 1

loop_
_atom_site_aniso_label
_atom_site_aniso_U_11
_atom_site_aniso_U_22
_atom_site_aniso_U_33
_atom_site_aniso_U_12
_atom_site_aniso_U_13
_atom_site_aniso_U_23
C1 0.0642(14) 0.0404(11) 0.0413(11) -0.0003(10) -0.0025(10) -0.0054(9)
C1' 0.0568(12) 0.0498(11) 0.0361(10) -0.0062(9) -0.0102(9) -0.0147(9)
C2 0.0790(17) 0.0445(12) 0.0454(12) -0.0047(11) -0.0017(11) 0.0024(10)
C2' 0.0675(15) 0.0655(15) 0.0409(11) -0.0130(11) -0.0092(10) -0.0237(11)
C3' 0.0646(14) 0.0575(13) 0.0536(13) -0.0127(11) 0.0009(11) -0.0322(11)
C3 0.0820(17) 0.0326(10) 0.0551(14) -0.0020(10) -0.0134(12) 0.0011(10)
C4' 0.0541(12) 0.0416(11) 0.0498(12) -0.0054(9) -0.0018(10) -0.0201(9)
C4 0.0675(14) 0.0319(10) 0.0512(12) 0.0036(9) -0.0141(10) -0.0105(9)
C5' 0.0358(9) 0.0397(10) 0.0380(10) -0.0059(7) -0.0034(8) -0.0147(8)
C5 0.0461(11) 0.0326(9) 0.0381(10) -0.0009(8) -0.0118(8) -0.0069(8)
C6' 0.0317(9) 0.0410(10) 0.0339(9) -0.0064(7) -0.0030(7) -0.0127(8)
C6 0.0447(10) 0.0331(9) 0.0365(10) -0.0006(8) -0.0097(8) -0.0064(8)
C7' 0.0280(8) 0.0362(9) 0.0296(8) -0.0034(7) -0.0052(7) -0.0089(7)
C7 0.0395(10) 0.0325(9) 0.0318(9) 0.0000(7) -0.0083(7) -0.0077(7)
C8 0.0349(9) 0.0299(8) 0.0364(9) 0.0006(7) -0.0101(7) -0.0122(7)
C8' 0.0287(8) 0.0295(8) 0.0360(9) -0.0027(6) -0.0066(7) -0.0076(7)
C9 0.0381(9) 0.0358(9) 0.0329(9) -0.0002(7) -0.0054(7) -0.0127(7)
C9' 0.0392(9) 0.0324(9) 0.0323(9) -0.0025(7) -0.0117(7) -0.0052(7)
C10' 0.0332(9) 0.0363(9) 0.0310(9) -0.0038(7) -0.0081(7) -0.0105(7)
C10 0.0362(9) 0.0317(9) 0.0318(9) -0.0040(7) -0.0076(7) -0.0068(7)
C11 0.0405(10) 0.0316(9) 0.0331(9) 0.0006(7) -0.0093(7) -0.0115(7)
C11' 0.0271(8) 0.0317(8) 0.0323(9) -0.0029(6) -0.0051(7) -0.0067(7)
C12' 0.0262(8) 0.0338(8) 0.0301(8) -0.0033(6) -0.0046(7) -0.0059(7)
C12 0.0456(10) 0.0351(9) 0.0326(9) 0.0003(8) -0.0071(8) -0.0098(8)
C13' 0.0331(9) 0.0354(9) 0.0358(9) -0.0028(7) -0.0034(7) -0.0097(7)
C13 0.0501(11) 0.0308(9) 0.0358(10) -0.0010(8) -0.0088(8) -0.0086(7)
C14' 0.0438(10) 0.0340(9) 0.0371(10) -0.0027(8) -0.0052(8) -0.0093(8)
C14 0.0485(11) 0.0341(9) 0.0377(10) -0.0002(8) -0.0126(8) -0.0115(8)
C15' 0.0736(15) 0.0469(12) 0.0424(11) -0.0001(10) -0.0061(10) -0.0199(10)
C15 0.0706(14) 0.0350(10) 0.0415(11) -0.0050(9) -0.0123(10) -0.0062(9)
C16 0.106(2) 0.0285(10) 0.0549(14) 0.0030(11) -0.0158(13) -0.0090(10)
C16' 0.0921(19) 0.0433(12) 0.0568(14) 0.0079(12) -0.0032(13) -0.0253(11)
C17 0.116(2) 0.0370(12) 0.0573(15) 0.0125(13) -0.0063(14) -0.0199(11)
C17' 0.0923(19) 0.0353(11) 0.0606(15) 0.0141(11) -0.0116(13) -0.0126(10)
C18 0.0833(17) 0.0397(11) 0.0430(12) 0.0056(11) -0.0025(11) -0.0152(9)
C18' 0.0629(13) 0.0377(10) 0.0436(11) 0.0062(9) -0.0104(10) -0.0085(9)
C19' 0.0340(9) 0.0389(9) 0.0301(9) -0.0037(7) -0.0047(7) -0.0050(7)
C19 0.0513(12) 0.0428(10) 0.0399(10) 0.0003(9) -0.0102(9) -0.0104(9)
C20' 0.0413(11) 0.0633(14) 0.0463(12) 0.0031(10) -0.0127(9) -0.0072(10)
C20 0.0562(14) 0.0605(14) 0.0663(15) -0.0004(11) -0.0108(12) -0.0138(12)
C21 0.0450(11) 0.0447(10) 0.0381(10) -0.0006(8) -0.0028(8) -0.0224(9)
C21' 0.0449(10) 0.0280(8) 0.0351(9) -0.0010(7) -0.0104(8) -0.0023(7)
C22' 0.0543(12) 0.0393(10) 0.0532(12) -0.0039(9) -0.0105(10) -0.0140(9)
C22 0.0563(13) 0.0547(12) 0.0462(12) 0.0050(10) -0.0114(10) -0.0218(10)
C23 0.0580(14) 0.0840(18) 0.0567(14) 0.0142(13) -0.0197(11) -0.0339(13)
C23' 0.0594(14) 0.0546(13) 0.0662(15) -0.0148(11) -0.0174(12) -0.0141(12)
C24' 0.0467(13) 0.0615(14) 0.0648(15) -0.0098(11) -0.0130(11) 0.0011(12)
C24 0.0477(13) 0.108(2) 0.0646(16) -0.0109(14) -0.0066(12) -0.0463(16)
C25' 0.0515(13) 0.0601(14) 0.0533(13) 0.0051(11) 0.0016(10) -0.0086(11)
C25 0.0609(15) 0.0781(18) 0.0716(17) -0.0225(13) -0.0026(13) -0.0333(15)
C26' 0.0559(13) 0.0429(11) 0.0442(11) -0.0001(9) -0.0064(9) -0.0117(9)
C26 0.0582(13) 0.0507(12) 0.0570(13) -0.0068(10) -0.0061(11) -0.0221(11)
N1 0.0467(9) 0.0292(7) 0.0376(8) 0.0022(6) -0.0092(7) -0.0107(6)
N1' 0.0413(8) 0.0304(7) 0.0376(8) -0.0015(6) -0.0080(7) -0.0098(6)
O1 0.0518(8) 0.0470(8) 0.0513(8) -0.0048(6) 0.0090(7) -0.0211(7)
O1' 0.0515(9) 0.0375(7) 0.0717(10) 0.0136(6) -0.0170(7) -0.0185(7)
O2' 0.0694(10) 0.0401(7) 0.0503(8) 0.0021(7) -0.0325(7) -0.0077(6)
O2 0.0536(9) 0.0398(8) 0.0729(10) 0.0133(6) -0.0095(8) -0.0241(7)
O3' 0.0576(8) 0.0352(7) 0.0335(7) -0.0001(6) -0.0126(6) -0.0117(5)
O3 0.0530(8) 0.0315(6) 0.0334(7) -0.0025(6) -0.0019(6) -0.0067(5)
S1 0.0404(3) 0.0345(2) 0.0461(3) 0.00394(19) -0.0029(2) -0.0185(2)
S1' 0.0431(3) 0.0288(2) 0.0450(3) 0.00405(18) -0.0160(2) -0.00813(19)

loop_
_atom_type_symbol
_atom_type_description
_atom_type_scat_dispersion_real
_atom_type_scat_dispersion_imag
_atom_type_scat_source
C C 0.0033 0.0016 'International Tables Vol C Tables 4.2.6.8 and 6.1.1.4'
H H 0.0000 0.0000 'International Tables Vol C Tables 4.2.6.8 and 6.1.1.4'
N N 0.0061 0.0033 'International Tables Vol C Tables 4.2.6.8 and 6.1.1.4'
O O 0.0106 0.0060 'International Tables Vol C Tables 4.2.6.8 and 6.1.1.4'
S S 0.1246 0.1234 'International Tables Vol C Tables 4.2.6.8 and 6.1.1.4'

loop_
_geom_angle_atom_site_label_1
_geom_angle_atom_site_label_2
_geom_angle_atom_site_label_3
_geom_angle
C2 C1 C6 119.2(2)
C2 C1 H1 120.4
C6 C1 H1 120.4
C2' C1' C6' 119.4(2)
C2' C1' H1' 120.3
C6' C1' H1' 120.3
C3 C2 C1 120.9(2)
C3 C2 H2 119.6
C1 C2 H2 119.6
C1' C2' C3' 121.0(2)
C1' C2' H2' 119.5
C3' C2' H2' 119.5
C4' C3' C2' 121.3(2)
C4' C3' H3' 119.3
C2' C3' H3' 119.3
C4 C3 C2 121.40(19)
C4 C3 H3 119.3
C2 C3 H3 119.3
C3' C4' C5' 117.3(2)
C3' C4' H4' 121.3
C5' C4' H4' 121.3
C3 C4 C5 117.4(2)
C3 C4 H4 121.3
C5 C4 H4 121.3
C4' C5' C6' 122.65(18)
C4' C5' N1' 128.82(18)
C6' C5' N1' 108.53(15)
C4 C5 C6 122.67(18)
C4 C5 N1 128.59(18)
C6 C5 N1 108.72(15)
C1' C6' C5' 118.27(17)
C1' C6' C7' 133.70(18)
C5' C6' C7' 108.01(15)
C1 C6 C5 118.48(17)
C1 C6 C7 133.59(18)
C5 C6 C7 107.93(16)
C12' C7' C8' 120.72(16)
C12' C7' C6' 132.15(16)
C8' C7' C6' 107.11(15)
C12 C7 C8 120.56(16)
C12 C7 C6 132.36(17)
C8 C7 C6 107.03(15)
C9 C8 C7 123.32(16)
C9 C8 N1 127.96(16)
C7 C8 N1 108.64(15)
C9' C8' C7' 123.27(16)
C9' C8' N1' 128.19(16)
C7' C8' N1' 108.50(15)
C10 C9 C8 114.04(16)
C10 C9 H9 123.0
C8 C9 H9 123.0
C10' C9' C8' 114.04(16)
C10' C9' H9' 123.0
C8' C9' H9' 123.0
C9' C10' O3' 122.56(15)
C9' C10' C11' 125.35(16)
O3' C10' C11' 112.09(15)
C9 C10 O3 122.68(16)
C9 C10 C11 125.31(16)
O3 C10 C11 112.01(15)
C10 C11 C12 120.03(16)
C10 C11 C13 105.15(15)
C12 C11 C13 134.82(17)
C12' C11' C10' 120.06(16)
C12' C11' C13' 134.90(16)
C10' C11' C13' 105.02(15)
C11' C12' C7' 116.44(15)
C11' C12' C19' 121.11(16)
C7' C12' C19' 122.45(16)
C11 C12 C7 116.57(16)
C11 C12 C19 120.53(16)
C7 C12 C19 122.89(16)
C18' C13' C14' 117.35(17)
C18' C13' C11' 136.85(18)
C14' C13' C11' 105.77(15)
C14 C13 C18 117.63(17)
C14 C13 C11 105.65(16)
C18 C13 C11 136.71(18)
C15' C14' O3' 124.13(18)
C15' C14' C13' 124.26(18)
O3' C14' C13' 111.60(16)
C15 C14 O3 123.90(18)
C15 C14 C13 124.36(18)
O3 C14 C13 111.74(15)
C14' C15' C16' 117.0(2)
C14' C15' H15' 121.5
C16' C15' H15' 121.5
C14 C15 C16 116.6(2)
C14 C15 H15 121.7
C16 C15 H15 121.7
C15 C16 C17 121.0(2)
C15 C16 H16 119.5
C17 C16 H16 119.5
C15' C16' C17' 120.7(2)
C15' C16' H16' 119.6
C17' C16' H16' 119.6
C18 C17 C16 121.4(2)
C18 C17 H17 119.3
C16 C17 H17 119.3
C16' C17' C18' 121.5(2)
C16' C17' H17' 119.2
C18' C17' H17' 119.2
C17 C18 C13 119.1(2)
C17 C18 H18 120.5
C13 C18 H18 120.5
C17' C18' C13' 119.1(2)
C17' C18' H18' 120.4
C13' C18' H18' 120.4
C12' C19' C20' 112.29(15)
C12' C19' H19A 109.1
C20' C19' H19A 109.1
C12' C19' H19B 109.1
C20' C19' H19B 109.1
H19A C19' H19B 107.9
C20 C19 C12 111.13(18)
C20 C19 H19C 109.4
C12 C19 H19C 109.4
C20 C19 H19D 109.4
C12 C19 H19D 109.4
H19C C19 H19D 108.0
C19' C20' H20A 109.5
C19' C20' H20B 109.5
H20A C20' H20B 109.5
C19' C20' H20C 109.5
H20A C20' H20C 109.5
H20B C20' H20C 109.5
C19 C20 H20D 109.5
C19 C20 H20E 109.5
H20D C20 H20E 109.5
C19 C20 H20F 109.5
H20D C20 H20F 109.5
H20E C20 H20F 109.5
C26 C21 C22 121.4(2)
C26 C21 S1 119.59(17)
C22 C21 S1 118.97(16)
C22' C21' C26' 121.2(2)
C22' C21' S1' 119.35(16)
C26' C21' S1' 119.49(15)
C23' C22' C21' 119.0(2)
C23' C22' H22' 120.5
C21' C22' H22' 120.5
C23 C22 C21 118.9(2)
C23 C22 H22 120.6
C21 C22 H22 120.6
C24 C23 C22 120.0(2)
C24 C23 H23 120.0
C22 C23 H23 120.0
C24' C23' C22' 120.3(2)
C24' C23' H23' 119.9
C22' C23' H23' 119.9
C23' C24' C25' 120.7(2)
C23' C24' H24' 119.6
C25' C24' H24' 119.6
C25 C24 C23 120.7(2)
C25 C24 H24 119.7
C23 C24 H24 119.7
C24' C25' C26' 120.1(2)
C24' C25' H25' 120.0
C26' C25' H25' 120.0
C24 C25 C26 120.4(2)
C24 C25 H25 119.8
C26 C25 H25 119.8
C25' C26' C21' 118.9(2)
C25' C26' H26' 120.6
C21' C26' H26' 120.6
C25 C26 C21 118.6(2)
C25 C26 H26 120.7
C21 C26 H26 120.7
C8 N1 C5 107.60(14)
C8 N1 S1 124.36(12)
C5 N1 S1 122.50(12)
C8' N1' C5' 107.70(14)
C8' N1' S1' 124.55(13)
C5' N1' S1' 122.61(12)
C10' O3' C14' 105.49(13)
C10 O3 C14 105.43(14)
O2 S1 O1 119.55(9)
O2 S1 N1 106.87(9)
O1 S1 N1 107.03(8)
O2 S1 C21 108.71(9)
O1 S1 C21 108.85(10)
N1 S1 C21 104.86(8)
O1' S1' O2' 119.46(9)
O1' S1' N1' 107.03(9)
O2' S1' N1' 106.76(8)
O1' S1' C21' 108.59(9)
O2' S1' C21' 109.19(9)
N1' S1' C21' 104.82(8)

loop_
_geom_bond_atom_site_label_1
_geom_bond_atom_site_label_2
_geom_bond_distance
C1 C2 1.385(3)
C1 C6 1.395(3)
C1 H1 0.9300
C1' C2' 1.380(3)
C1' C6' 1.395(3)
C1' H1' 0.9300
C2 C3 1.384(3)
C2 H2 0.9300
C2' C3' 1.384(3)
C2' H2' 0.9300
C3' C4' 1.380(3)
C3' H3' 0.9300
C3 C4 1.378(3)
C3 H3 0.9300
C4' C5' 1.389(3)
C4' H4' 0.9300
C4 C5 1.388(3)
C4 H4 0.9300
C5' C6' 1.401(3)
C5' N1' 1.431(2)
C5 C6 1.397(3)
C5 N1 1.430(2)
C6' C7' 1.455(2)
C6 C7 1.463(2)
C7' C12' 1.405(2)
C7' C8' 1.417(2)
C7 C12 1.403(2)
C7 C8 1.412(2)
C8 C9 1.383(2)
C8 N1 1.428(2)
C8' C9' 1.383(2)
C8' N1' 1.424(2)
C9 C10 1.376(2)
C9 H9 0.9300
C9' C10' 1.376(2)
C9' H9' 0.9300
C10' O3' 1.378(2)
C10' C11' 1.398(2)
C10 O3 1.378(2)
C10 C11 1.391(2)
C11 C12 1.394(2)
C11 C13 1.457(2)
C11' C12' 1.395(2)
C11' C13' 1.457(2)
C12' C19' 1.509(2)
C12 C19 1.515(3)
C13' C18' 1.393(3)
C13' C14' 1.394(3)
C13 C14 1.388(3)
C13 C18 1.389(3)
C14' C15' 1.372(3)
C14' O3' 1.383(2)
C14 C15 1.375(3)
C14 O3 1.381(2)
C15' C16' 1.377(3)
C15' H15' 0.9300
C15 C16 1.378(3)
C15 H15 0.9300
C16 C17 1.382(3)
C16 H16 0.9300
C16' C17' 1.381(3)
C16' H16' 0.9300
C17 C18 1.381(3)
C17 H17 0.9300
C17' C18' 1.382(3)
C17' H17' 0.9300
C18 H18 0.9300
C18' H18' 0.9300
C19' C20' 1.525(3)
C19' H19A 0.9700
C19' H19B 0.9700
C19 C20 1.499(3)
C19 H19C 0.9700
C19 H19D 0.9700
C20' H20A 0.9600
C20' H20B 0.9600
C20' H20C 0.9600
C20 H20D 0.9600
C20 H20E 0.9600
C20 H20F 0.9600
C21 C26 1.385(3)
C21 C22 1.388(3)
C21 S1 1.756(2)
C21' C22' 1.384(3)
C21' C26' 1.388(3)
C21' S1' 1.757(2)
C22' C23' 1.382(3)
C22' H22' 0.9300
C22 C23 1.383(3)
C22 H22 0.9300
C23 C24 1.379(4)
C23 H23 0.9300
C23' C24' 1.371(4)
C23' H23' 0.9300
C24' C25' 1.378(4)
C24' H24' 0.9300
C24 C25 1.374(4)
C24 H24 0.9300
C25' C26' 1.383(3)
C25' H25' 0.9300
C25 C26 1.384(3)
C25 H25 0.9300
C26' H26' 0.9300
C26 H26 0.9300
N1 S1 1.6573(16)
N1' S1' 1.6596(15)
O1 S1 1.4257(15)
O1' S1' 1.4225(14)
O2' S1' 1.4245(15)
O2 S1 1.4219(14)

loop_
_geom_hbond_atom_site_label_D
_geom_hbond_atom_site_label_H
_geom_hbond_atom_site_label_A
_geom_hbond_site_symmetry_A
_geom_hbond_distance_DH
_geom_hbond_distance_HA
_geom_hbond_distance_DA
_geom_hbond_angle_DHA
C4 H4 O2 ----- 0.93 2.35 2.954(3) 122
C4' H4' O1' ----- 0.93 2.36 2.966(3) 122
C9 H9 O1 ----- 0.93 2.29 2.881(2) 121
C9' H9' O2' ----- 0.93 2.28 2.875(2) 121
C4 H4 O2 2_756 0.93 2.53 3.277(3) 137
C20' H20A Cg17 2_565 0.96 2.82 3.449(3) 124
C20' H20C Cg20 2_565 0.96 2.79 3.427(3) 125
C20 H20D Cg4 2_666 0.96 2.83 3.464(3) 124
C20' H20C Cg1 2_666 0.96 2.85 3.478(3) 124
C25' H25' Cg6 1_455 0.93 2.90 3.762(3) 155

loop_
_geom_torsion_atom_site_label_1
_geom_torsion_atom_site_label_2
_geom_torsion_atom_site_label_3
_geom_torsion_atom_site_label_4
_geom_torsion
C6 C1 C2 C3 -0.3(4)
C6' C1' C2' C3' -0.5(3)
C1' C2' C3' C4' 0.8(4)
C1 C2 C3 C4 0.2(4)
C2' C3' C4' C5' 0.2(3)
C2 C3 C4 C5 -0.4(4)
C3' C4' C5' C6' -1.6(3)
C3' C4' C5' N1' 179.34(19)
C3 C4 C5 C6 0.6(3)
C3 C4 C5 N1 178.7(2)
C2' C1' C6' C5' -0.8(3)
C2' C1' C6' C7' -179.0(2)
C4' C5' C6' C1' 1.9(3)
N1' C5' C6' C1' -178.86(16)
C4' C5' C6' C7' -179.43(17)
N1' C5' C6' C7' -0.2(2)
C2 C1 C6 C5 0.5(3)
C2 C1 C6 C7 -179.2(2)
C4 C5 C6 C1 -0.7(3)
N1 C5 C6 C1 -179.08(18)
C4 C5 C6 C7 179.08(19)
N1 C5 C6 C7 0.7(2)
C1' C6' C7' C12' -5.1(3)
C5' C6' C7' C12' 176.55(18)
C1' C6' C7' C8' 176.2(2)
C5' C6' C7' C8' -2.18(19)
C1 C6 C7 C12 3.5(4)
C5 C6 C7 C12 -176.2(2)
C1 C6 C7 C8 -179.1(2)
C5 C6 C7 C8 1.2(2)
C12 C7 C8 C9 -1.8(3)
C6 C7 C8 C9 -179.51(17)
C12 C7 C8 N1 175.14(16)
C6 C7 C8 N1 -2.6(2)
C12' C7' C8' C9' 2.7(3)
C6' C7' C8' C9' -178.41(16)
C12' C7' C8' N1' -175.16(15)
C6' C7' C8' N1' 3.75(19)
C7 C8 C9 C10 -1.0(3)
N1 C8 C9 C10 -177.35(17)
C7' C8' C9' C10' 0.2(3)
N1' C8' C9' C10' 177.62(16)
C8' C9' C10' O3' 178.07(15)
C8' C9' C10' C11' -1.4(3)
C8 C9 C10 O3 -179.04(16)
C8 C9 C10 C11 1.0(3)
C9 C10 C11 C12 1.8(3)
O3 C10 C11 C12 -178.11(16)
C9 C10 C11 C13 -178.23(17)
O3 C10 C11 C13 1.8(2)
C9' C10' C11' C12' -0.4(3)
O3' C10' C11' C12' -179.87(15)
C9' C10' C11' C13' 178.22(17)
O3' C10' C11' C13' -1.29(19)
C10' C11' C12' C7' 3.2(2)
C13' C11' C12' C7' -174.88(18)
C10' C11' C12' C19' -177.26(15)
C13' C11' C12' C19' 4.7(3)
C8' C7' C12' C11' -4.3(2)
C6' C7' C12' C11' 177.12(17)
C8' C7' C12' C19' 176.17(15)
C6' C7' C12' C19' -2.4(3)
C10 C11 C12 C7 -4.5(3)
C13 C11 C12 C7 175.6(2)
C10 C11 C12 C19 174.46(17)
C13 C11 C12 C19 -5.5(3)
C8 C7 C12 C11 4.5(3)
C6 C7 C12 C11 -178.43(19)
C8 C7 C12 C19 -174.43(17)
C6 C7 C12 C19 2.6(3)
C12' C11' C13' C18' 1.1(4)
C10' C11' C13' C18' -177.2(2)
C12' C11' C13' C14' 178.86(19)
C10' C11' C13' C14' 0.59(19)
C10 C11 C13 C14 -1.1(2)
C12 C11 C13 C14 178.9(2)
C10 C11 C13 C18 177.2(3)
C12 C11 C13 C18 -2.8(4)
C18' C13' C14' C15' -0.4(3)
C11' C13' C14' C15' -178.65(19)
C18' C13' C14' O3' 178.54(17)
C11' C13' C14' O3' 0.3(2)
C18 C13 C14 C15 0.4(3)
C11 C13 C14 C15 179.11(19)
C18 C13 C14 O3 -178.70(19)
C11 C13 C14 O3 0.0(2)
O3' C14' C15' C16' -178.7(2)
C13' C14' C15' C16' 0.1(3)
O3 C14 C15 C16 178.0(2)
C13 C14 C15 C16 -1.0(3)
C14 C15 C16 C17 0.8(4)
C14' C15' C16' C17' 0.1(4)
C15 C16 C17 C18 0.0(5)
C15' C16' C17' C18' 0.1(4)
C16 C17 C18 C13 -0.5(4)
C14 C13 C18 C17 0.3(4)
C11 C13 C18 C17 -177.8(2)
C16' C17' C18' C13' -0.4(4)
C14' C13' C18' C17' 0.5(3)
C11' C13' C18' C17' 178.1(2)
C11' C12' C19' C20' -91.9(2)
C7' C12' C19' C20' 87.6(2)
C11 C12 C19 C20 92.2(2)
C7 C12 C19 C20 -88.9(2)
C26' C21' C22' C23' -0.2(3)
S1' C21' C22' C23' -178.99(16)
C26 C21 C22 C23 -0.1(3)
S1 C21 C22 C23 179.50(16)
C21 C22 C23 C24 -0.5(3)
C21' C22' C23' C24' 0.8(3)
C22' C23' C24' C25' -0.6(4)
C22 C23 C24 C25 0.6(4)
C23' C24' C25' C26' -0.1(4)
C23 C24 C25 C26 0.0(4)
C24' C25' C26' C21' 0.7(3)
C22' C21' C26' C25' -0.5(3)
S1' C21' C26' C25' 178.27(16)
C24 C25 C26 C21 -0.6(4)
C22 C21 C26 C25 0.6(3)
S1 C21 C26 C25 -178.94(18)
C9 C8 N1 C5 179.77(18)
C7 C8 N1 C5 3.0(2)
C9 C8 N1 S1 -26.1(3)
C7 C8 N1 S1 157.12(13)
C4 C5 N1 C8 179.5(2)
C6 C5 N1 C8 -2.3(2)
C4 C5 N1 S1 24.8(3)
C6 C5 N1 S1 -156.96(14)
C9' C8' N1' C5' 178.38(17)
C7' C8' N1' C5' -3.91(19)
C9' C8' N1' S1' 23.4(3)
C7' C8' N1' S1' -158.95(13)
C4' C5' N1' C8' -178.32(19)
C6' C5' N1' C8' 2.53(19)
C4' C5' N1' S1' -22.7(3)
C6' C5' N1' S1' 158.16(13)
C9' C10' O3' C14' -178.07(17)
C11' C10' O3' C14' 1.46(19)
C15' C14' O3' C10' 177.89(19)
C13' C14' O3' C10' -1.0(2)
C9 C10 O3 C14 178.21(17)
C11 C10 O3 C14 -1.9(2)
C15 C14 O3 C10 -178.02(19)
C13 C14 O3 C10 1.1(2)
C8 N1 S1 O2 163.27(15)
C5 N1 S1 O2 -46.32(17)
C8 N1 S1 O1 34.08(17)
C5 N1 S1 O1 -175.50(15)
C8 N1 S1 C21 -81.44(16)
C5 N1 S1 C21 68.98(16)
C26 C21 S1 O2 10.56(19)
C22 C21 S1 O2 -169.02(15)
C26 C21 S1 O1 142.30(16)
C22 C21 S1 O1 -37.27(18)
C26 C21 S1 N1 -103.44(17)
C22 C21 S1 N1 76.98(17)
C8' N1' S1' O1' -162.49(14)
C5' N1' S1' O1' 46.03(16)
C8' N1' S1' O2' -33.47(17)
C5' N1' S1' O2' 175.04(14)
C8' N1' S1' C21' 82.31(16)
C5' N1' S1' C21' -69.18(16)
C22' C21' S1' O1' -14.57(18)
C26' C21' S1' O1' 166.59(15)
C22' C21' S1' O2' -146.37(15)
C26' C21' S1' O2' 34.79(17)
C22' C21' S1' N1' 99.55(16)
C26' C21' S1' N1' -79.29(16)
